data_2200024
loop_
_publ_author_name
'Naumov, Panc\<e'
'Ristova, Mirjana'
'S\<optrajanov, Bojan'
'Kim, Moon-Jib'
'Lee, Han-Jun'
'Ng, Seik Weng'

_publ_section_title
;
 A rhombohedral polymorph of aqua(malonato)cadmium(II) hydrate
;
_journal_issue 1
_journal_name_full 'Acta Crystallographica Section E'
_journal_page_first m14
_journal_page_last m16
_journal_paper_doi 10.1107/S1600536800018833
_journal_volume 57
_journal_year 2001
_chemical_formula_iupac '[Cd (C3 H2 O4) (H2 O)], H2 O'
_chemical_formula_moiety '(C3 H2 O4), Cd, 2(H2 O)'
_chemical_formula_sum 'C3 H6 Cd O6'
_chemical_formula_weight 250.48
_chemical_name_systematic
;
aqua(malonato)cadmium(II) hydrate
;
_space_group_IT_number 148
_symmetry_cell_setting tetragonal
_symmetry_space_group_name_Hall '-R 3'
_symmetry_space_group_name_H-M 'R -3 :H'
_audit_creation_method SHELXL-97
_cell_angle_alpha 90.00
_cell_angle_beta 90.00
_cell_angle_gamma 120.00
_cell_formula_units_Z 18
_cell_length_a 17.0355(9)
_cell_length_b 17.0355(9)
_cell_length_c 12.3934(5)
_cell_measurement_reflns_used 25
_cell_measurement_temperature 298(2)
_cell_measurement_theta_max 14.5
_cell_measurement_theta_min 7.5
_cell_volume 3114.8(3)
_computing_cell_refinement 'CELDIM  in CAD-4 Software (Enraf-Nonius, 1989)'
_computing_data_collection 'CAD-4 EXPRESS (Enraf-Nonius, 1994)'
_computing_data_reduction 'XCAD4 (Harms, 1997)'
_computing_molecular_graphics 'ORTEPII (Johnson, 1976)'
_computing_publication_material SHELXL97
_computing_structure_refinement 'SHELXL97 (Sheldrick, 1997)'
_computing_structure_solution 'SHELXS97 (Sheldrick, 1997)'
_diffrn_ambient_temperature 298(2)
_diffrn_measured_fraction_theta_full 1.000
_diffrn_measured_fraction_theta_max 1.000
_diffrn_measurement_device_type 'Enraf-Nonius CAD-4'
_diffrn_measurement_method \w-2\q
_diffrn_radiation_monochromator graphite
_diffrn_radiation_source 'fine-focus sealed tube'
_diffrn_radiation_type MoK\a
_diffrn_radiation_wavelength .71073
_diffrn_reflns_av_R_equivalents .053
_diffrn_reflns_av_sigmaI/netI .044
_diffrn_reflns_limit_h_max 20
_diffrn_reflns_limit_h_min -6
_diffrn_reflns_limit_k_max 0
_diffrn_reflns_limit_k_min -20
_diffrn_reflns_limit_l_max 14
_diffrn_reflns_limit_l_min -13
_diffrn_reflns_number 2010
_diffrn_reflns_theta_full 25.0
_diffrn_reflns_theta_max 25.0
_diffrn_reflns_theta_min 2.15
_diffrn_standards_decay_% 2
_diffrn_standards_interval_time 120
_diffrn_standards_number 3
_exptl_absorpt_coefficient_mu 3.13
_exptl_absorpt_correction_T_max .535
_exptl_absorpt_correction_T_min .458
_exptl_absorpt_correction_type psi-scan
_exptl_absorpt_process_details '(North et al., 1968) in the WinGX suite (Farrugia, 1999)'
_exptl_crystal_colour Colorless
_exptl_crystal_density_diffrn 2.404
_exptl_crystal_density_method 'not measured'
_exptl_crystal_description Block
_exptl_crystal_F_000 2160
_exptl_crystal_size_max .3
_exptl_crystal_size_mid .3
_exptl_crystal_size_min .2
_refine_diff_density_max .95
_refine_diff_density_min -.91
_refine_ls_extinction_method none
_refine_ls_goodness_of_fit_ref 1.15
_refine_ls_hydrogen_treatment constr
_refine_ls_matrix_type full
_refine_ls_number_parameters 91
_refine_ls_number_reflns 1223
_refine_ls_number_restraints 0
_refine_ls_restrained_S_all 1.15
_refine_ls_R_factor_all .034
_refine_ls_R_factor_gt .030
_refine_ls_shift/su_max .001
_refine_ls_shift/su_mean <0.001
_refine_ls_structure_factor_coef Fsqd
_refine_ls_weighting_details 'calc w = 1/[\s^2^(Fo^2^)+(0.0486P)^2^+11.6164P] where P = (Fo^2^+2Fc^2^)/3'
_refine_ls_weighting_scheme calc
_refine_ls_wR_factor_ref .088
_reflns_number_gt 1123
_reflns_number_total 1223
_reflns_threshold_expression I>2\s(I)
_cod_data_source_file cf6007.cif
_cod_data_source_block I
_cod_original_sg_symbol_H-M 'R -3'
_cod_database_code 2200024
_cod_database_fobs_code 2200024

loop_
_symmetry_equiv_pos_as_xyz
'x, y, z'
'-y, x-y, z'
'-x+y, -x, z'
'x+2/3, y+1/3, z+1/3'
'-y+2/3, x-y+1/3, z+1/3'
'-x+y+2/3, -x+1/3, z+1/3'
'x+1/3, y+2/3, z+2/3'
'-y+1/3, x-y+2/3, z+2/3'
'-x+y+1/3, -x+2/3, z+2/3'
'-x, -y, -z'
'y, -x+y, -z'
'x-y, x, -z'
'-x+2/3, -y+1/3, -z+1/3'
'y+2/3, -x+y+1/3, -z+1/3'
'x-y+2/3, x+1/3, -z+1/3'
'-x+1/3, -y+2/3, -z+2/3'
'y+1/3, -x+y+2/3, -z+2/3'
'x-y+1/3, x+2/3, -z+2/3'

loop_
_atom_site_label
_atom_site_fract_x
_atom_site_fract_y
_atom_site_fract_z
_atom_site_U_iso_or_equiv
_atom_site_adp_type
_atom_site_calc_flag
_atom_site_refinement_flags
_atom_site_occupancy
_atom_site_disorder_assembly
_atom_site_disorder_group
_atom_site_type_symbol
Cd1 .66521(2) .06516(2) .34972(2) .0236(2) Uani d . 1 . . Cd
O1 .5620(2) .1044(2) .2934(2) .0290(10) Uani d . 1 . . O
O2 .4925(2) .1416(2) .1738(3) .0290(10) Uani d . 1 . . O
O3 .6968(2) .0765(2) .1689(3) .0310(10) Uani d . 1 . . O
O4 .6834(2) .1054(3) -.0001(3) .0340(10) Uani d . 1 . . O
O1w .7785(2) .0309(2) .3608(2) .0300(10) Uani d . 1 . . O
O2w .7282(4) -.1284(3) .4546(3) .0630(10) Uani d . 1 . . O
C1 .5606(3) .1388(3) .2041(3) .0220(10) Uani d . 1 . . C
C2 .6438(3) .1806(3) .1325(4) .0280(10) Uani d . 1 . . C
C3 .6763(3) .1167(3) .0984(3) .0250(10) Uani d . 1 . . C
H1w1 .7691 -.0144 .3999 .080 Uiso d . 1 . . H
H1w2 .7939 .0226 .2981 .080 Uiso d . 1 . . H
H2w1 .7434 -.1582 .4121 .080 Uiso d . 1 . . H
H2w2 .7528 -.1244 .5161 .080 Uiso d . 1 . . H
H2a .6305 .2043 .0683 .034 Uiso calc R 1 . . H
H2b .6926 .2313 .1705 .034 Uiso calc R 1 . . H

loop_
_atom_site_aniso_label
_atom_site_aniso_U_11
_atom_site_aniso_U_22
_atom_site_aniso_U_33
_atom_site_aniso_U_12
_atom_site_aniso_U_13
_atom_site_aniso_U_23
Cd1 .0294(2) .0246(2) .0190(2) .0151(2) -.00240(10) -.00020(10)
O1 .029(2) .038(2) .024(2) .021(2) .0030(10) .0050(10)
O2 .026(2) .041(2) .024(2) .021(2) .0010(10) .0000(10)
O3 .039(2) .040(2) .023(2) .027(2) .0000(10) .0010(10)
O4 .042(2) .047(2) .022(2) .029(2) .0070(10) .005(2)
O1w .038(2) .032(2) .024(2) .022(2) -.0010(10) -.0030(10)
O2w .117(4) .062(3) .032(2) .061(3) .011(2) .009(2)
C1 .025(2) .020(2) .021(2) .012(2) -.002(2) -.006(2)
C2 .027(2) .025(2) .032(2) .013(2) .010(2) .008(2)
C3 .018(2) .027(2) .025(2) .009(2) .003(2) .002(2)

loop_
_atom_type_symbol
_atom_type_description
_atom_type_scat_dispersion_real
_atom_type_scat_dispersion_imag
_atom_type_scat_source
C C .0033 .0016 'International Tables Vol C Tables 4.2.6.8 and 6.1.1.4'
H H .0000 .0000 'International Tables Vol C Tables 4.2.6.8 and 6.1.1.4'
O O .0106 .0060 'International Tables Vol C Tables 4.2.6.8 and 6.1.1.4'
Cd Cd -.8075 1.2024 'International Tables Vol C Tables 4.2.6.8 and 6.1.1.4'

loop_
_geom_angle_atom_site_label_1
_geom_angle_atom_site_label_2
_geom_angle_atom_site_label_3
_geom_angle_site_symmetry_1
_geom_angle_site_symmetry_3
_geom_angle
_geom_angle_publ_flag
O1 Cd1 O1 . 18_545 93.7(2) yes
O1 Cd1 O2 . 18_545 83.80(10) yes
O1 Cd1 O3 . . 81.90(10) yes
O1 Cd1 O3 . 5_545 105.90(10) yes
O1 Cd1 O4 . 5_545 92.20(10) yes
O1 Cd1 O1w . . 165.40(10) yes
O1 Cd1 O2 18_545 18_545 53.20(10) yes
O1 Cd1 O3 18_545 . 89.20(10) yes
O1 Cd1 O3 18_545 5_545 124.70(10) yes
O1 Cd1 O4 18_545 5_545 174.10(10) yes
O1 Cd1 O1w 18_545 . 85.20(10) yes
O2 Cd1 O3 18_545 . 138.60(10) yes
O2 Cd1 O3 18_545 5_545 77.80(10) yes
O2 Cd1 O4 18_545 5_545 127.90(10) yes
O2 Cd1 O1w 18_545 . 106.80(10) yes
O3 Cd1 O3 . 5_545 143.60(10) yes
O3 Cd1 O4 . 5_545 91.30(10) yes
O3 Cd1 O1w . . 83.50(10) yes
O3 Cd1 O4 5_545 5_545 53.50(10) yes
O3 Cd1 O1w 5_545 . 86.40(10) yes
O4 Cd1 O1w 5_545 . 89.00(10) yes
C1 O1 Cd1 . . 127.0(3) no
C1 O1 Cd1 . 17 86.9(2) no
Cd1 O1 Cd1 . 17 143.00(10) no
C1 O2 Cd1 . 17 98.6(3) no
C3 O3 Cd1 . . 127.2(3) no
C3 O3 Cd1 . 9_654 87.8(3) no
Cd1 O3 Cd1 . 9_654 142.8(2) no
C3 O4 Cd1 . 9_654 97.6(3) no
O2 C1 O1 . . 121.3(4) no
O2 C1 C2 . . 118.5(4) no
O1 C1 C2 . . 120.2(4) no
C3 C2 C1 . . 114.8(4) no
O4 C3 O3 . . 121.1(4) no
O4 C3 C2 . . 118.9(4) no
O3 C3 C2 . . 120.0(4) no
Cd1 O1w H1w1 . . 117.6 no
Cd1 O1w H1w2 . . 110.9 no
H1w1 O1w H1w2 . . 107.5 no
H2w1 O2w H2w2 . . 108.3 no
C3 C2 H2a . . 108.6 no
C1 C2 H2a . . 108.6 no
C3 C2 H2b . . 108.6 no
C1 C2 H2b . . 108.6 no
H2a C2 H2b . . 107.5 no

loop_
_geom_bond_atom_site_label_1
_geom_bond_atom_site_label_2
_geom_bond_site_symmetry_2
_geom_bond_distance
_geom_bond_publ_flag
Cd1 O1 . 2.280(3) yes
Cd1 O1 18_545 2.543(3) yes
Cd1 O2 18_545 2.302(3) yes
Cd1 O3 . 2.290(3) yes
Cd1 O3 5_545 2.527(3) yes
Cd1 O4 5_545 2.323(4) yes
Cd1 O1w . 2.283(3) yes
O1 C1 . 1.258(5) no
O2 C1 . 1.244(5) no
O3 C3 . 1.263(5) no
O4 C3 . 1.252(5) no
C1 C2 . 1.514(6) no
C2 C3 . 1.508(6) no
O1w H1w1 . .855 no
O1w H1w2 . .855 no
O2w H2w1 . .857 no
O2w H2w2 . .856 no
C2 H2a . .970 no
C2 H2b . .970 no

loop_
_geom_hbond_atom_site_label_D
_geom_hbond_atom_site_label_H
_geom_hbond_atom_site_label_A
_geom_hbond_site_symmetry_A
_geom_hbond_distance_DH
_geom_hbond_distance_HA
_geom_hbond_distance_DA
_geom_hbond_angle_DHA
_geom_hbond_publ_flag
O1w H1w2 O2 14 .86 1.91 2.753(4) 169 yes
O1w H1w1 O2w 1 .86 1.84 2.669(5) 165 yes
O2w H2w1 O4 14 .86 2.02 2.867(6) 170 yes
O2w H2w2 O1w 12_546 .86 2.22 2.895(5) 136 yes

loop_
_geom_torsion_atom_site_label_1
_geom_torsion_atom_site_label_2
_geom_torsion_atom_site_label_3
_geom_torsion_atom_site_label_4
_geom_torsion_site_symmetry_1
_geom_torsion_site_symmetry_4
_geom_torsion
_geom_torsion_publ_flag
O1w Cd1 O1 C1 . . -13.2(7) no
O3 Cd1 O1 C1 . . -16.7(4) no
O2 Cd1 O1 C1 18_545 . 124.4(4) no
O4 Cd1 O1 C1 5_545 . -107.7(4) no
O3 Cd1 O1 C1 5_545 . -160.3(3) no
O1 Cd1 O1 C1 18_545 . 72.0(4) no
O1w Cd1 O1 Cd1 . 17 139.3(4) no
O3 Cd1 O1 Cd1 . 17 135.8(3) no
O2 Cd1 O1 Cd1 18_545 17 -83.1(2) no
O4 Cd1 O1 Cd1 5_545 17 44.8(2) no
O3 Cd1 O1 Cd1 5_545 17 -7.8(3) no
O1 Cd1 O1 Cd1 18_545 17 -135.5(3) no
O1 Cd1 O3 C3 . . 18.1(4) no
O1w Cd1 O3 C3 . . -161.0(4) no
O2 Cd1 O3 C3 18_545 . -52.9(4) no
O4 Cd1 O3 C3 5_545 . 110.2(4) no
O3 Cd1 O3 C3 5_545 . 124.1(4) no
O1 Cd1 O3 C3 18_545 . -75.7(4) no
O1 Cd1 O3 Cd1 . 9_654 -139.0(3) no
O1w Cd1 O3 Cd1 . 9_654 41.9(3) no
O2 Cd1 O3 Cd1 18_545 9_654 150.0(2) no
O4 Cd1 O3 Cd1 5_545 9_654 -46.9(3) no
O3 Cd1 O3 Cd1 5_545 9_654 -33.0(3) no
O1 Cd1 O3 Cd1 18_545 9_654 127.2(3) no
Cd1 O2 C1 O1 17 . -2.6(5) no
Cd1 O2 C1 C2 17 . 179.3(3) no
Cd1 O1 C1 O2 . . 166.1(3) no
Cd1 O1 C1 O2 17 . 2.3(4) no
Cd1 O1 C1 C2 . . -15.8(6) no
Cd1 O1 C1 C2 17 . -179.7(4) no
O2 C1 C2 C3 . . -122.6(4) no
O1 C1 C2 C3 . . 59.3(6) no
Cd1 O4 C3 O3 9_654 . 1.4(5) no
Cd1 O4 C3 C2 9_654 . -179.5(3) no
Cd1 O3 C3 O4 . . -167.7(3) no
Cd1 O3 C3 O4 9_654 . -1.3(4) no
Cd1 O3 C3 C2 . . 13.2(6) no
Cd1 O3 C3 C2 9_654 . 179.6(4) no
C1 C2 C3 O4 . . 123.3(5) no
C1 C2 C3 O3 . . -57.5(6) no
